data_2243224
loop_
_publ_author_name
'Giesen, Joseph A.'
'Grayson, Scott M.'
'Mague, Joel T.'

_publ_section_title
;
 Syntheses and crystal structures of
 2,2,5-trimethyl-1,3-dioxane-5-carboxylic acid and
 2,2,5-trimethyl-1,3-dioxane-5-carboxylic anhydride
;
_journal_coeditor_code HB7867
_journal_issue 1
_journal_name_full 'Acta Crystallographica Section E'
_journal_page_first 86
_journal_page_last 90
_journal_paper_doi 10.1107/S2056989019016670
_journal_volume 76
_journal_year 2020
_chemical_formula_iupac 'C8 H14 O4'
_chemical_formula_moiety 'C8 H14 O4'
_chemical_formula_sum 'C8 H14 O4'
_chemical_formula_weight 174.19
_chemical_name_systematic
;
2,2,5-Trimethyl-1,3-dioxane-5-carboxylic acid
;
_space_group_crystal_system monoclinic
_space_group_IT_number 15
_space_group_name_Hall '-C 2yc'
_space_group_name_H-M_alt 'C 1 2/c 1'
_atom_sites_solution_hydrogens difmap
_atom_sites_solution_primary dual
_atom_sites_solution_secondary difmap
_audit_creation_method SHELXL-2018/3
_cell_angle_alpha 90
_cell_angle_beta 116.9860(10)
_cell_angle_gamma 90
_cell_formula_units_Z 8
_cell_length_a 16.9457(8)
_cell_length_b 9.6453(5)
_cell_length_c 12.1052(6)
_cell_measurement_reflns_used 8540
_cell_measurement_temperature 150(2)
_cell_measurement_theta_max 29.1026
_cell_measurement_theta_min 2.5056
_cell_volume 1763.12(15)
_computing_cell_refinement
;
<i>SAINT</i> (Bruker, 2016)
;
_computing_data_collection
;
<i>APEX3</i> (Bruker, 2016)
;
_computing_data_reduction
;
<i>SAINT</i> (Bruker, 2016)
;
_computing_molecular_graphics
;
<i>DIAMOND</i> (Brandenburg & Putz, 2012)
;
_computing_publication_material
;
<i>SHELXTL</i> (Sheldrick, 2008)
;
_computing_structure_refinement
;
<i>SHELXL2018</i> (Sheldrick, 2015<i>b</i>)
;
_computing_structure_solution
;
<i>SHELXT</i> (Sheldrick, 2015<i>a</i>)
;
_diffrn_ambient_temperature 150(2)
_diffrn_detector_area_resol_mean 8.3333
_diffrn_measured_fraction_theta_full 0.999
_diffrn_measured_fraction_theta_max 0.997
_diffrn_measurement_device_type 'Bruker SMART APEX CCD'
_diffrn_measurement_method '\f and \w scans'
_diffrn_radiation_monochromator graphite
_diffrn_radiation_type MoK\a
_diffrn_radiation_wavelength 0.71073
_diffrn_reflns_av_R_equivalents 0.0258
_diffrn_reflns_av_unetI/netI 0.0176
_diffrn_reflns_limit_h_max 23
_diffrn_reflns_limit_h_min -23
_diffrn_reflns_limit_k_max 13
_diffrn_reflns_limit_k_min -13
_diffrn_reflns_limit_l_max 16
_diffrn_reflns_limit_l_min -16
_diffrn_reflns_number 16506
_diffrn_reflns_theta_full 29.100
_diffrn_reflns_theta_max 29.119
_diffrn_reflns_theta_min 2.506
_diffrn_source 'fine-focus sealed tube'
_exptl_absorpt_coefficient_mu 0.105
_exptl_absorpt_correction_T_max 0.97
_exptl_absorpt_correction_T_min 0.91
_exptl_absorpt_correction_type multi-scan
_exptl_absorpt_process_details
;
(<i>SADABS</i>; Krause <i>et al.</i>, 2015)
;
_exptl_crystal_colour colourless
_exptl_crystal_density_diffrn 1.312
_exptl_crystal_density_method 'not measured'
_exptl_crystal_description block
_exptl_crystal_F_000 752
_exptl_crystal_size_max 0.352
_exptl_crystal_size_mid 0.316
_exptl_crystal_size_min 0.252
_refine_diff_density_max 0.436
_refine_diff_density_min -0.179
_refine_ls_extinction_method none
_refine_ls_goodness_of_fit_ref 1.066
_refine_ls_hydrogen_treatment refall
_refine_ls_matrix_type full
_refine_ls_number_parameters 165
_refine_ls_number_reflns 2367
_refine_ls_number_restraints 0
_refine_ls_restrained_S_all 1.066
_refine_ls_R_factor_all 0.0437
_refine_ls_R_factor_gt 0.0391
_refine_ls_shift/su_max 0.001
_refine_ls_shift/su_mean 0.000
_refine_ls_structure_factor_coef Fsqd
_refine_ls_weighting_details 'w=1/[\s^2^(Fo^2^)+(0.0774P)^2^+0.3458P] where P=(Fo^2^+2Fc^2^)/3'
_refine_ls_weighting_scheme calc
_refine_ls_wR_factor_gt 0.1098
_refine_ls_wR_factor_ref 0.1131
_reflns_number_gt 2035
_reflns_number_total 2367
_reflns_threshold_expression 'I > 2\s(I)'
_cod_data_source_file hb7867sup1.cif
_cod_data_source_block I
_cod_original_sg_symbol_H-M 'C 2/c'
_cod_database_code 2243224
_shelx_space_group_comment
;
The symmetry employed for this shelxl refinement is uniquely defined
by the following loop, which should always be used as a source of
symmetry information in preference to the above space-group names.
They are only intended as comments.
;
_shelx_estimated_absorpt_t_min 0.964
_shelx_estimated_absorpt_t_max 0.974

loop_
_space_group_symop_operation_xyz
'x, y, z'
'-x, y, -z+1/2'
'x+1/2, y+1/2, z'
'-x+1/2, y+1/2, -z+1/2'
'-x, -y, -z'
'x, -y, z-1/2'
'-x+1/2, -y+1/2, -z'
'x+1/2, -y+1/2, z-1/2'

loop_
_atom_site_type_symbol
_atom_site_label
_atom_site_fract_x
_atom_site_fract_y
_atom_site_fract_z
_atom_site_U_iso_or_equiv
_atom_site_adp_type
_atom_site_calc_flag
_atom_site_occupancy
O O1 0.39277(7) 0.35303(8) 0.10104(8) 0.0395(2) Uani d 1
O O2 0.35826(5) 0.54688(7) 0.16844(7) 0.0280(2) Uani d 1
H H2 0.3661(10) 0.5831(16) 0.1048(16) 0.044(4) Uiso d 1
O O3 0.36941(4) 0.33124(7) 0.47442(6) 0.01898(17) Uani d 1
O O4 0.37935(4) 0.12345(7) 0.38268(6) 0.01931(17) Uani d 1
C C1 0.36963(6) 0.41082(10) 0.16968(8) 0.01841(19) Uani d 1
C C2 0.34712(6) 0.33493(9) 0.26155(7) 0.01538(18) Uani d 1
C C3 0.38203(6) 0.41384(9) 0.38447(8) 0.01846(19) Uani d 1
H H3 0.4442(8) 0.4359(13) 0.4139(12) 0.025(3) Uiso d 1
H H3B 0.3511(9) 0.5007(14) 0.3792(12) 0.028(3) Uiso d 1
C C4 0.41050(6) 0.19614(9) 0.49632(8) 0.0176(2) Uani d 1
C C5 0.39283(6) 0.19347(9) 0.28855(8) 0.0194(2) Uani d 1
H H5 0.4560(9) 0.2045(15) 0.3127(13) 0.034(3) Uiso d 1
H H5B 0.3649(9) 0.1329(14) 0.2151(13) 0.031(3) Uiso d 1
C C6 0.24588(6) 0.31871(11) 0.20277(9) 0.0251(2) Uani d 1
H H6A 0.2160(9) 0.4086(15) 0.1885(13) 0.031(3) Uiso d 1
H H6B 0.2316(8) 0.2611(14) 0.2616(12) 0.028(3) Uiso d 1
H H6C 0.2246(10) 0.2711(16) 0.1240(14) 0.042(4) Uiso d 1
C C7 0.37499(7) 0.11697(11) 0.57215(9) 0.0252(2) Uani d 1
H H7A 0.3976(10) 0.1590(16) 0.6557(15) 0.045(4) Uiso d 1
H H7B 0.3967(10) 0.0208(16) 0.5805(14) 0.037(4) Uiso d 1
H H7C 0.3113(10) 0.1106(16) 0.5286(14) 0.039(4) Uiso d 1
C C8 0.51093(6) 0.20861(11) 0.56270(9) 0.0256(2) Uani d 1
H H8A 0.5272(10) 0.2602(16) 0.6373(14) 0.039(4) Uiso d 1
H H8B 0.5353(9) 0.2497(15) 0.5103(13) 0.034(3) Uiso d 1
H H8C 0.5394(9) 0.1170(16) 0.5863(13) 0.034(3) Uiso d 1

loop_
_atom_site_aniso_label
_atom_site_aniso_U_11
_atom_site_aniso_U_22
_atom_site_aniso_U_33
_atom_site_aniso_U_12
_atom_site_aniso_U_13
_atom_site_aniso_U_23
O1 0.0713(6) 0.0306(4) 0.0381(5) 0.0155(4) 0.0436(5) 0.0086(3)
O2 0.0493(5) 0.0185(3) 0.0265(4) 0.0005(3) 0.0263(3) 0.0028(3)
O3 0.0299(3) 0.0157(3) 0.0163(3) 0.0032(2) 0.0147(3) 0.0010(2)
O4 0.0287(3) 0.0139(3) 0.0173(3) -0.0008(2) 0.0122(3) -0.0004(2)
C1 0.0209(4) 0.0207(4) 0.0148(4) 0.0014(3) 0.0091(3) 0.0013(3)
C2 0.0189(4) 0.0159(4) 0.0134(4) 0.0005(3) 0.0091(3) 0.0000(3)
C3 0.0285(4) 0.0144(4) 0.0152(4) -0.0004(3) 0.0123(3) -0.0001(3)
C4 0.0229(4) 0.0149(4) 0.0158(4) 0.0005(3) 0.0094(3) 0.0013(3)
C5 0.0284(4) 0.0163(4) 0.0172(4) 0.0037(3) 0.0136(3) 0.0003(3)
C6 0.0195(4) 0.0307(5) 0.0232(5) -0.0006(4) 0.0081(4) 0.0039(4)
C7 0.0348(5) 0.0233(5) 0.0227(5) -0.0022(4) 0.0175(4) 0.0037(4)
C8 0.0219(4) 0.0301(5) 0.0207(5) -0.0002(4) 0.0062(4) 0.0055(4)

loop_
_atom_type_symbol
_atom_type_description
_atom_type_scat_dispersion_real
_atom_type_scat_dispersion_imag
_atom_type_scat_source
C C 0.0033 0.0016 'International Tables Vol C Tables 4.2.6.8 and 6.1.1.4'
H H 0.0000 0.0000 'International Tables Vol C Tables 4.2.6.8 and 6.1.1.4'
O O 0.0106 0.0060 'International Tables Vol C Tables 4.2.6.8 and 6.1.1.4'

loop_
_geom_angle_atom_site_label_1
_geom_angle_atom_site_label_2
_geom_angle_atom_site_label_3
_geom_angle
C1 O2 H2 108.3(10)
C3 O3 C4 114.39(6)
C4 O4 C5 114.63(7)
O1 C1 O2 122.79(8)
O1 C1 C2 123.44(9)
O2 C1 C2 113.72(7)
C1 C2 C5 108.39(7)
C1 C2 C3 110.95(7)
C5 C2 C3 107.51(7)
C1 C2 C6 107.98(7)
C5 C2 C6 111.02(8)
C3 C2 C6 110.98(7)
O3 C3 C2 109.57(7)
O3 C3 H3 110.6(8)
C2 C3 H3 110.0(7)
O3 C3 H3B 105.3(8)
C2 C3 H3B 113.8(8)
H3 C3 H3B 107.3(11)
O4 C4 O3 109.42(7)
O4 C4 C7 105.31(7)
O3 C4 C7 105.98(7)
O4 C4 C8 112.76(7)
O3 C4 C8 110.86(7)
C7 C4 C8 112.14(8)
O4 C5 C2 110.07(7)
O4 C5 H5 111.2(8)
C2 C5 H5 110.2(9)
O4 C5 H5B 104.7(8)
C2 C5 H5B 110.3(8)
H5 C5 H5B 110.2(11)
C2 C6 H6A 111.8(8)
C2 C6 H6B 107.6(7)
H6A C6 H6B 109.9(11)
C2 C6 H6C 110.0(9)
H6A C6 H6C 108.3(13)
H6B C6 H6C 109.3(12)
C4 C7 H7A 109.6(9)
C4 C7 H7B 107.7(8)
H7A C7 H7B 109.1(13)
C4 C7 H7C 110.8(9)
H7A C7 H7C 113.7(13)
H7B C7 H7C 105.7(13)
C4 C8 H8A 108.3(9)
C4 C8 H8B 112.8(8)
H8A C8 H8B 112.0(13)
C4 C8 H8C 111.4(8)
H8A C8 H8C 107.4(13)
H8B C8 H8C 104.8(12)

loop_
_geom_bond_atom_site_label_1
_geom_bond_atom_site_label_2
_geom_bond_distance
O1 C1 1.2043(11)
O2 C1 1.3255(12)
O2 H2 0.909(17)
O3 C3 1.4414(10)
O3 C4 1.4442(11)
O4 C4 1.4155(10)
O4 C5 1.4294(10)
C1 C2 1.5176(11)
C2 C5 1.5293(12)
C2 C3 1.5312(12)
C2 C6 1.5382(12)
C3 H3 0.970(13)
C3 H3B 0.975(13)
C4 C7 1.5129(12)
C4 C8 1.5216(12)
C5 H5 0.979(14)
C5 H5B 0.986(14)
C6 H6A 0.979(14)
C6 H6B 1.015(13)
C6 H6C 0.968(15)
C7 H7A 0.991(16)
C7 H7B 0.986(15)
C7 H7C 0.964(15)
C8 H8A 0.955(15)
C8 H8B 0.984(14)
C8 H8C 0.985(15)

loop_
_geom_hbond_atom_site_label_D
_geom_hbond_atom_site_label_H
_geom_hbond_atom_site_label_A
_geom_hbond_site_symmetry_A
_geom_hbond_distance_DH
_geom_hbond_distance_HA
_geom_hbond_distance_DA
_geom_hbond_angle_DHA
_geom_hbond_publ_flag
O2 H2 O3 6_565 0.909(17) 1.804(17) 2.7086(9) 172.6(14) yes
C6 H6A O4 4_555 0.979(15) 2.527(15) 3.4958(13) 170.4(12) y
C8 H8B O1 2_655 0.984(14) 2.405(14) 3.3864(12) 174.8(11) yes

loop_
_geom_torsion_atom_site_label_1
_geom_torsion_atom_site_label_2
_geom_torsion_atom_site_label_3
_geom_torsion_atom_site_label_4
_geom_torsion
O1 C1 C2 C5 22.55(12)
O2 C1 C2 C5 -159.88(8)
O1 C1 C2 C3 140.38(10)
O2 C1 C2 C3 -42.05(10)
O1 C1 C2 C6 -97.79(11)
O2 C1 C2 C6 79.77(10)
C4 O3 C3 C2 57.03(9)
C1 C2 C3 O3 -172.93(7)
C5 C2 C3 O3 -54.57(9)
C6 C2 C3 O3 67.02(9)
C5 O4 C4 O3 56.51(9)
C5 O4 C4 C7 170.04(7)
C5 O4 C4 C8 -67.36(10)
C3 O3 C4 O4 -56.03(9)
C3 O3 C4 C7 -169.12(7)
C3 O3 C4 C8 68.95(9)
C4 O4 C5 C2 -58.36(10)
C1 C2 C5 O4 175.13(7)
C3 C2 C5 O4 55.13(9)
C6 C2 C5 O4 -66.43(9)

_cod_database_fobs_code 2243224
